data_7040639
loop_
_publ_author_name
'Zhang, Lei'
'Fang, Bo'
'Hou, Guohua'
'Ai, Lin'
'Ding, Wanjian'
'Walter, Marc D.'
'Zi, Guofu'

_publ_section_title
;
 Intrinsic reactivity of a uranium metallacyclopropene toward unsaturated
 organic molecules.
;
_journal_issue 41
_journal_name_full 'Dalton transactions (Cambridge, England : 2003)'
_journal_page_first 16441
_journal_page_last 16452
_journal_paper_doi 10.1039/c6dt03005j
_journal_volume 45
_journal_year 2016
_chemical_formula_moiety 'C35 H58 N2 Si2 U'
_chemical_formula_sum 'C35 H58 N2 Si2 U'
_chemical_formula_weight 801.04
_space_group_crystal_system orthorhombic
_space_group_IT_number 61
_space_group_name_Hall '-P 2ac 2ab'
_space_group_name_H-M_alt 'P b c a'
_symmetry_space_group_name_Hall '-P 2ac 2ab'
_symmetry_space_group_name_H-M 'P b c a'
_atom_sites_solution_hydrogens geom
_audit_block_doi 10.5517/ccdc.csd.cc1m76vx
_audit_creation_method SHELXL-2014/7
_audit_update_record
;
2016-09-07 deposited with the CCDC.
2016-09-12 downloaded from the CCDC.
;
_cell_angle_alpha 90
_cell_angle_beta 90
_cell_angle_gamma 90
_cell_formula_units_Z 8
_cell_length_a 19.17(2)
_cell_length_b 19.61(3)
_cell_length_c 20.30(3)
_cell_measurement_reflns_used 6206
_cell_measurement_temperature 100(2)
_cell_measurement_theta_max 24.36
_cell_measurement_theta_min 2.27
_cell_volume 7631(18)
_computing_cell_refinement 'Bruker SAINT'
_computing_data_collection 'Bruker APEX2'
_computing_data_reduction 'Bruker SAINT'
_computing_molecular_graphics 'Bruker SHELXTL'
_computing_publication_material 'Bruker SHELXTL'
_computing_structure_refinement 'SHELXL-2014/7 (Sheldrick, 2014)'
_computing_structure_solution 'SHELXS-97 (Sheldrick 2008)'
_diffrn_ambient_temperature 100(2)
_diffrn_measured_fraction_theta_full 1.000
_diffrn_measured_fraction_theta_max 0.971
_diffrn_measurement_device_type 'Bruker APEX-II CCD'
_diffrn_measurement_method '\f and \w scans'
_diffrn_radiation_type MoK\a
_diffrn_radiation_wavelength 0.71073
_diffrn_reflns_av_R_equivalents 0.1181
_diffrn_reflns_av_unetI/netI 0.0844
_diffrn_reflns_Laue_measured_fraction_full 1.000
_diffrn_reflns_Laue_measured_fraction_max 0.971
_diffrn_reflns_limit_h_max 23
_diffrn_reflns_limit_h_min -24
_diffrn_reflns_limit_k_max 12
_diffrn_reflns_limit_k_min -25
_diffrn_reflns_limit_l_max 24
_diffrn_reflns_limit_l_min -25
_diffrn_reflns_number 47262
_diffrn_reflns_point_group_measured_fraction_full 1.000
_diffrn_reflns_point_group_measured_fraction_max 0.971
_diffrn_reflns_theta_full 25.242
_diffrn_reflns_theta_max 27.399
_diffrn_reflns_theta_min 1.793
_exptl_absorpt_coefficient_mu 4.340
_exptl_absorpt_correction_T_max 0.75
_exptl_absorpt_correction_T_min 0.44
_exptl_absorpt_correction_type multi-scan
_exptl_absorpt_process_details SADABS
_exptl_crystal_colour brown
_exptl_crystal_density_diffrn 1.394
_exptl_crystal_description block
_exptl_crystal_F_000 3216
_exptl_crystal_size_max 0.200
_exptl_crystal_size_mid 0.100
_exptl_crystal_size_min 0.100
_refine_diff_density_max 3.469
_refine_diff_density_min -2.375
_refine_diff_density_rms 0.158
_refine_ls_extinction_method none
_refine_ls_goodness_of_fit_ref 1.001
_refine_ls_hydrogen_treatment constr
_refine_ls_matrix_type full
_refine_ls_number_parameters 374
_refine_ls_number_reflns 8433
_refine_ls_number_restraints 0
_refine_ls_restrained_S_all 1.001
_refine_ls_R_factor_all 0.0823
_refine_ls_R_factor_gt 0.0434
_refine_ls_shift/su_max 0.002
_refine_ls_shift/su_mean 0.000
_refine_ls_structure_factor_coef Fsqd
_refine_ls_weighting_details 'w=1/[\s^2^(Fo^2^)+(0.0392P)^2^] where P=(Fo^2^+2Fc^2^)/3'
_refine_ls_weighting_scheme calc
_refine_ls_wR_factor_gt 0.0925
_refine_ls_wR_factor_ref 0.1067
_reflns_Friedel_coverage 0.000
_reflns_number_gt 5492
_reflns_number_total 8433
_reflns_threshold_expression 'I > 2\s(I)'
_cod_data_source_file c6dt03005j2.cif
_cod_data_source_block compound3
_cod_depositor_comments 'Adding full bibliography for 7040629--7040640.cif.'
_cod_database_code 7040639
_shelx_shelxl_version_number 2014/7
_shelx_space_group_comment
; 
The symmetry employed for this shelxl refinement is uniquely defined 
by the following loop, which should always be used as a source of 
symmetry information in preference to the above space-group names. 
They are only intended as comments. 
;
_shelx_estimated_absorpt_t_min 0.477
_shelx_estimated_absorpt_t_max 0.671

loop_
_space_group_symop_operation_xyz
'x, y, z'
'-x+1/2, -y, z+1/2'
'x+1/2, -y+1/2, -z'
'-x, y+1/2, -z+1/2'
'-x, -y, -z'
'x-1/2, y, -z-1/2'
'-x-1/2, y-1/2, z'
'x, -y-1/2, z-1/2'

loop_
_atom_site_label
_atom_site_type_symbol
_atom_site_fract_x
_atom_site_fract_y
_atom_site_fract_z
_atom_site_U_iso_or_equiv
_atom_site_adp_type
_atom_site_occupancy
_atom_site_site_symmetry_order
_atom_site_calc_flag
_atom_site_refinement_flags_posn
_atom_site_refinement_flags_adp
C1 C 0.1135(3) 0.8488(4) 0.6199(3) 0.0365(16) Uani 1 1 d . .
C2 C 0.1550(3) 0.9081(4) 0.6098(3) 0.0376(16) Uani 1 1 d . .
C3 C 0.2051(3) 0.9107(3) 0.6616(3) 0.0339(15) Uani 1 1 d . .
C4 C 0.1940(3) 0.8528(3) 0.7039(3) 0.0300(14) Uani 1 1 d . .
C5 C 0.1372(3) 0.8148(3) 0.6775(3) 0.0316(14) Uani 1 1 d . .
C6 C 0.0619(4) 0.8216(5) 0.5688(4) 0.076(3) Uani 1 1 d . .
H6A H 0.0859 0.8151 0.5267 0.115 Uiso 1 1 calc R U
H6B H 0.0238 0.8545 0.5631 0.115 Uiso 1 1 calc R U
H6C H 0.0428 0.7780 0.5839 0.115 Uiso 1 1 calc R U
C7 C 0.1526(4) 0.9544(4) 0.5483(3) 0.073(3) Uani 1 1 d . .
H7A H 0.1767 0.9973 0.5577 0.109 Uiso 1 1 calc R U
H7B H 0.1039 0.9638 0.5368 0.109 Uiso 1 1 calc R U
H7C H 0.1756 0.9313 0.5114 0.109 Uiso 1 1 calc R U
C8 C 0.2676(4) 0.9594(4) 0.6670(5) 0.065(2) Uani 1 1 d . .
H8A H 0.3095 0.9367 0.6502 0.098 Uiso 1 1 calc R U
H8B H 0.2747 0.9719 0.7132 0.098 Uiso 1 1 calc R U
H8C H 0.2584 1.0005 0.6410 0.098 Uiso 1 1 calc R U
C9 C 0.2436(3) 0.8307(4) 0.7581(3) 0.053(2) Uani 1 1 d . .
H9A H 0.2776 0.8669 0.7663 0.080 Uiso 1 1 calc R U
H9B H 0.2171 0.8217 0.7985 0.080 Uiso 1 1 calc R U
H9C H 0.2680 0.7891 0.7445 0.080 Uiso 1 1 calc R U
C10 C 0.1120(4) 0.7453(4) 0.7043(4) 0.065(2) Uani 1 1 d . .
H10A H 0.0723 0.7294 0.6780 0.098 Uiso 1 1 calc R U
H10B H 0.1500 0.7121 0.7013 0.098 Uiso 1 1 calc R U
H10C H 0.0977 0.7504 0.7503 0.098 Uiso 1 1 calc R U
C11 C -0.0564(3) 0.8825(3) 0.7156(3) 0.0318(15) Uani 1 1 d . .
C12 C -0.0602(3) 0.9481(3) 0.6836(3) 0.0326(15) Uani 1 1 d . .
C13 C -0.0549(3) 1.0009(3) 0.7327(3) 0.0298(14) Uani 1 1 d . .
C14 C -0.0466(3) 0.9683(3) 0.7957(3) 0.0309(15) Uani 1 1 d . .
C15 C -0.0472(3) 0.8946(4) 0.7852(3) 0.0336(16) Uani 1 1 d . .
C16 C -0.0725(3) 0.8126(4) 0.6852(4) 0.050(2) Uani 1 1 d . .
H16A H -0.0655 0.7770 0.7184 0.075 Uiso 1 1 calc R U
H16B H -0.1210 0.8117 0.6700 0.075 Uiso 1 1 calc R U
H16C H -0.0412 0.8045 0.6478 0.075 Uiso 1 1 calc R U
C17 C -0.0789(3) 0.9580(4) 0.6106(3) 0.0473(19) Uani 1 1 d . .
H17A H -0.0944 1.0050 0.6034 0.071 Uiso 1 1 calc R U
H17B H -0.1165 0.9265 0.5985 0.071 Uiso 1 1 calc R U
H17C H -0.0378 0.9488 0.5833 0.071 Uiso 1 1 calc R U
C18 C -0.0662(4) 1.0772(4) 0.7247(4) 0.050(2) Uani 1 1 d . .
H18A H -0.0714 1.0881 0.6779 0.075 Uiso 1 1 calc R U
H18B H -0.0260 1.1018 0.7427 0.075 Uiso 1 1 calc R U
H18C H -0.1084 1.0908 0.7485 0.075 Uiso 1 1 calc R U
C19 C -0.0449(3) 1.0050(4) 0.8619(3) 0.049(2) Uani 1 1 d . .
H19A H -0.0388 0.9716 0.8973 0.074 Uiso 1 1 calc R U
H19B H -0.0060 1.0375 0.8626 0.074 Uiso 1 1 calc R U
H19C H -0.0889 1.0296 0.8685 0.074 Uiso 1 1 calc R U
C20 C -0.0487(4) 0.8403(4) 0.8382(4) 0.053(2) Uani 1 1 d . .
H20A H -0.0971 0.8310 0.8507 0.079 Uiso 1 1 calc R U
H20B H -0.0228 0.8564 0.8768 0.079 Uiso 1 1 calc R U
H20C H -0.0271 0.7985 0.8214 0.079 Uiso 1 1 calc R U
C21 C 0.0666(3) 1.0777(3) 0.6217(3) 0.0398(17) Uani 1 1 d . .
H21 H 0.0263 1.0525 0.6094 0.048 Uiso 1 1 calc R U
C22 C 0.0838(3) 1.1340(3) 0.5840(3) 0.0359(15) Uani 1 1 d . .
H22 H 0.0549 1.1466 0.5479 0.043 Uiso 1 1 calc R U
C23 C 0.1440(3) 1.1732(3) 0.5986(3) 0.0271(14) Uani 1 1 d . .
C24 C 0.1818(3) 1.1518(3) 0.6553(3) 0.0352(15) Uani 1 1 d . .
H24 H 0.2216 1.1767 0.6694 0.042 Uiso 1 1 calc R U
C25 C 0.1602(3) 1.0938(3) 0.6902(3) 0.0340(15) Uani 1 1 d . .
H25 H 0.1873 1.0800 0.7271 0.041 Uiso 1 1 calc R U
C26 C 0.2263(4) 1.2674(3) 0.5735(3) 0.0449(18) Uani 1 1 d . .
H26A H 0.2309 1.3042 0.5411 0.067 Uiso 1 1 calc R U
H26B H 0.2236 1.2869 0.6178 0.067 Uiso 1 1 calc R U
H26C H 0.2670 1.2372 0.5706 0.067 Uiso 1 1 calc R U
C27 C 0.1214(4) 1.2484(4) 0.5026(3) 0.051(2) Uani 1 1 d . .
H27A H 0.1234 1.2124 0.4692 0.077 Uiso 1 1 calc R U
H27B H 0.1403 1.2908 0.4842 0.077 Uiso 1 1 calc R U
H27C H 0.0729 1.2557 0.5160 0.077 Uiso 1 1 calc R U
C28 C 0.1265(3) 0.9821(3) 0.8277(3) 0.0286(14) Uani 1 1 d . .
C29 C 0.1183(3) 0.9128(3) 0.8376(3) 0.0268(14) Uani 1 1 d . .
C30 C 0.1455(4) 1.0512(3) 0.9715(3) 0.053(2) Uani 1 1 d . .
H30A H 0.0958 1.0498 0.9825 0.080 Uiso 1 1 calc R U
H30B H 0.1670 1.0911 0.9924 0.080 Uiso 1 1 calc R U
H30C H 0.1682 1.0096 0.9874 0.080 Uiso 1 1 calc R U
C31 C 0.1058(4) 1.1371(3) 0.8522(3) 0.0498(19) Uani 1 1 d . .
H31A H 0.0904 1.1324 0.8064 0.075 Uiso 1 1 calc R U
H31B H 0.1359 1.1772 0.8564 0.075 Uiso 1 1 calc R U
H31C H 0.0649 1.1424 0.8808 0.075 Uiso 1 1 calc R U
C32 C 0.2515(3) 1.0736(4) 0.8599(4) 0.054(2) Uani 1 1 d . .
H32A H 0.2795 1.0359 0.8773 0.081 Uiso 1 1 calc R U
H32B H 0.2660 1.1163 0.8809 0.081 Uiso 1 1 calc R U
H32C H 0.2586 1.0770 0.8122 0.081 Uiso 1 1 calc R U
C33 C 0.2316(3) 0.8761(4) 0.9423(3) 0.052(2) Uani 1 1 d . .
H33A H 0.2642 0.8518 0.9135 0.078 Uiso 1 1 calc R U
H33B H 0.2370 0.8596 0.9876 0.078 Uiso 1 1 calc R U
H33C H 0.2415 0.9251 0.9407 0.078 Uiso 1 1 calc R U
C34 C 0.0780(3) 0.8780(4) 0.9851(3) 0.0489(19) Uani 1 1 d . .
H34A H 0.0671 0.9268 0.9864 0.073 Uiso 1 1 calc R U
H34B H 0.1005 0.8646 1.0264 0.073 Uiso 1 1 calc R U
H34C H 0.0348 0.8519 0.9794 0.073 Uiso 1 1 calc R U
C35 C 0.1320(4) 0.7638(3) 0.8983(3) 0.055(2) Uani 1 1 d . .
H35A H 0.0828 0.7512 0.8932 0.082 Uiso 1 1 calc R U
H35B H 0.1520 0.7391 0.9357 0.082 Uiso 1 1 calc R U
H35C H 0.1575 0.7519 0.8580 0.082 Uiso 1 1 calc R U
N1 N 0.1028(3) 1.0559(2) 0.6748(2) 0.0314(12) Uani 1 1 d . .
N2 N 0.1627(3) 1.2282(2) 0.5599(2) 0.0312(12) Uani 1 1 d . .
Si1 Si 0.15628(9) 1.05749(9) 0.87766(8) 0.0310(4) Uani 1 1 d . .
Si2 Si 0.13910(10) 0.86004(9) 0.91355(8) 0.0355(4) Uani 1 1 d . .
U1 U 0.07864(2) 0.93611(2) 0.72870(2) 0.02075(8) Uani 1 1 d . .

loop_
_atom_site_aniso_label
_atom_site_aniso_U_11
_atom_site_aniso_U_22
_atom_site_aniso_U_33
_atom_site_aniso_U_23
_atom_site_aniso_U_13
_atom_site_aniso_U_12
C1 0.028(4) 0.049(4) 0.032(4) -0.019(3) 0.003(3) 0.004(3)
C2 0.038(4) 0.055(4) 0.020(3) 0.004(3) 0.012(3) 0.017(4)
C3 0.017(3) 0.040(4) 0.044(4) -0.001(3) 0.013(3) 0.007(3)
C4 0.025(3) 0.036(4) 0.029(3) -0.001(3) 0.006(3) 0.011(3)
C5 0.031(3) 0.028(3) 0.036(4) -0.009(3) 0.018(3) 0.002(3)
C6 0.044(5) 0.119(8) 0.066(5) -0.065(6) -0.003(4) 0.010(5)
C7 0.095(7) 0.091(7) 0.032(4) 0.019(4) 0.034(4) 0.037(5)
C8 0.028(4) 0.053(5) 0.114(7) -0.012(5) 0.026(4) -0.004(4)
C9 0.041(4) 0.072(6) 0.047(4) -0.006(4) -0.001(3) 0.036(4)
C10 0.061(5) 0.038(5) 0.097(7) -0.007(4) 0.032(5) -0.005(4)
C11 0.017(3) 0.033(4) 0.045(4) -0.008(3) 0.003(3) -0.003(3)
C12 0.022(3) 0.044(4) 0.032(3) -0.011(3) -0.004(3) 0.000(3)
C13 0.018(3) 0.034(4) 0.037(4) -0.008(3) -0.002(3) 0.005(3)
C14 0.018(3) 0.043(4) 0.032(3) -0.014(3) 0.004(3) -0.003(3)
C15 0.024(3) 0.046(4) 0.030(4) -0.001(3) 0.012(3) -0.008(3)
C16 0.029(4) 0.045(4) 0.078(5) -0.028(4) 0.009(4) -0.009(3)
C17 0.046(4) 0.061(5) 0.035(4) -0.008(3) -0.011(3) -0.002(4)
C18 0.038(4) 0.053(5) 0.060(5) -0.012(4) -0.007(3) 0.010(3)
C19 0.036(4) 0.077(6) 0.034(4) -0.029(4) 0.009(3) -0.003(4)
C20 0.044(4) 0.060(5) 0.055(5) 0.015(4) 0.012(4) -0.015(4)
C21 0.041(4) 0.040(4) 0.038(4) 0.004(3) -0.006(3) -0.009(3)
C22 0.036(4) 0.041(4) 0.031(3) 0.006(3) -0.008(3) -0.010(3)
C23 0.033(3) 0.025(3) 0.022(3) -0.005(3) 0.000(3) -0.006(3)
C24 0.034(4) 0.039(4) 0.032(3) 0.001(3) -0.004(3) -0.001(3)
C25 0.040(4) 0.038(4) 0.024(3) 0.004(3) -0.005(3) 0.000(3)
C26 0.061(5) 0.036(4) 0.037(4) 0.004(3) -0.004(3) -0.019(4)
C27 0.073(6) 0.045(5) 0.036(4) 0.013(4) -0.021(4) -0.002(4)
C28 0.026(3) 0.031(4) 0.028(3) -0.004(3) -0.003(3) -0.001(3)
C29 0.032(3) 0.026(3) 0.023(3) 0.002(3) 0.000(3) 0.006(3)
C30 0.095(6) 0.042(5) 0.023(3) -0.008(3) -0.014(4) -0.004(4)
C31 0.080(5) 0.031(4) 0.039(4) -0.012(3) -0.010(4) 0.006(4)
C32 0.046(5) 0.058(5) 0.058(5) 0.009(4) -0.027(4) -0.021(4)
C33 0.051(4) 0.061(5) 0.043(4) 0.017(4) -0.007(4) 0.013(4)
C34 0.064(5) 0.045(4) 0.038(4) 0.006(3) 0.012(4) -0.009(4)
C35 0.089(6) 0.031(4) 0.044(4) 0.005(3) 0.017(4) 0.000(4)
N1 0.034(3) 0.032(3) 0.029(3) 0.007(2) -0.003(2) -0.002(2)
N2 0.040(3) 0.028(3) 0.026(3) 0.002(2) -0.006(2) -0.007(2)
Si1 0.0421(10) 0.0271(10) 0.0239(8) -0.0006(7) -0.0094(7) -0.0036(9)
Si2 0.0499(12) 0.0294(10) 0.0273(9) 0.0050(8) 0.0025(8) -0.0002(9)
U1 0.01937(12) 0.02539(13) 0.01749(11) -0.00436(9) 0.00139(8) 0.00033(10)

loop_
_atom_type_symbol
_atom_type_description
_atom_type_scat_dispersion_real
_atom_type_scat_dispersion_imag
_atom_type_scat_source
C C 0.0033 0.0016 'International Tables Vol C Tables 4.2.6.8 and 6.1.1.4'
H H 0.0000 0.0000 'International Tables Vol C Tables 4.2.6.8 and 6.1.1.4'
N N 0.0061 0.0033 'International Tables Vol C Tables 4.2.6.8 and 6.1.1.4'
Si Si 0.0817 0.0704 'International Tables Vol C Tables 4.2.6.8 and 6.1.1.4'
U U -9.6767 9.6646 'International Tables Vol C Tables 4.2.6.8 and 6.1.1.4'

loop_
_geom_angle_atom_site_label_1
_geom_angle_atom_site_label_2
_geom_angle_atom_site_label_3
_geom_angle
C2 C1 C5 108.8(5)
C2 C1 C6 123.2(7)
C5 C1 C6 127.1(7)
C2 C1 U1 75.8(3)
C5 C1 U1 73.8(3)
C6 C1 U1 125.3(4)
C1 C2 C3 107.5(6)
C1 C2 C7 125.4(7)
C3 C2 C7 126.5(7)
C1 C2 U1 75.6(3)
C3 C2 U1 73.6(3)
C7 C2 U1 123.4(4)
C2 C3 C4 108.2(6)
C2 C3 C8 126.9(6)
C4 C3 C8 124.3(6)
C2 C3 U1 77.5(3)
C4 C3 U1 74.0(3)
C8 C3 U1 121.7(4)
C5 C4 C3 107.6(5)
C5 C4 C9 127.0(6)
C3 C4 C9 124.4(6)
C5 C4 U1 76.6(3)
C3 C4 U1 76.3(3)
C9 C4 U1 122.1(4)
C4 C5 C1 108.0(6)
C4 C5 C10 124.7(6)
C1 C5 C10 127.1(6)
C4 C5 U1 74.1(3)
C1 C5 U1 77.3(4)
C10 C5 U1 119.3(4)
C1 C6 H6A 109.5
C1 C6 H6B 109.5
H6A C6 H6B 109.5
C1 C6 H6C 109.5
H6A C6 H6C 109.5
H6B C6 H6C 109.5
C2 C7 H7A 109.5
C2 C7 H7B 109.5
H7A C7 H7B 109.5
C2 C7 H7C 109.5
H7A C7 H7C 109.5
H7B C7 H7C 109.5
C3 C8 H8A 109.5
C3 C8 H8B 109.5
H8A C8 H8B 109.5
C3 C8 H8C 109.5
H8A C8 H8C 109.5
H8B C8 H8C 109.5
C4 C9 H9A 109.5
C4 C9 H9B 109.5
H9A C9 H9B 109.5
C4 C9 H9C 109.5
H9A C9 H9C 109.5
H9B C9 H9C 109.5
C5 C10 H10A 109.5
C5 C10 H10B 109.5
H10A C10 H10B 109.5
C5 C10 H10C 109.5
H10A C10 H10C 109.5
H10B C10 H10C 109.5
C12 C11 C15 107.5(5)
C12 C11 C16 127.3(6)
C15 C11 C16 124.3(6)
C12 C11 U1 75.8(3)
C15 C11 U1 74.5(3)
C16 C11 U1 123.9(4)
C13 C12 C11 109.1(6)
C13 C12 C17 126.3(6)
C11 C12 C17 123.9(6)
C13 C12 U1 76.7(3)
C11 C12 U1 74.5(3)
C17 C12 U1 122.9(4)
C12 C13 C14 107.7(6)
C12 C13 C18 128.6(6)
C14 C13 C18 123.2(6)
C12 C13 U1 74.0(3)
C14 C13 U1 74.3(3)
C18 C13 U1 124.2(4)
C13 C14 C15 108.0(5)
C13 C14 C19 125.2(6)
C15 C14 C19 126.5(6)
C13 C14 U1 76.5(3)
C15 C14 U1 73.5(3)
C19 C14 U1 120.7(4)
C11 C15 C14 107.8(5)
C11 C15 C20 125.3(6)
C14 C15 C20 126.3(6)
C11 C15 U1 75.6(3)
C14 C15 U1 76.4(3)
C20 C15 U1 120.9(4)
C11 C16 H16A 109.5
C11 C16 H16B 109.5
H16A C16 H16B 109.5
C11 C16 H16C 109.5
H16A C16 H16C 109.5
H16B C16 H16C 109.5
C12 C17 H17A 109.5
C12 C17 H17B 109.5
H17A C17 H17B 109.5
C12 C17 H17C 109.5
H17A C17 H17C 109.5
H17B C17 H17C 109.5
C13 C18 H18A 109.5
C13 C18 H18B 109.5
H18A C18 H18B 109.5
C13 C18 H18C 109.5
H18A C18 H18C 109.5
H18B C18 H18C 109.5
C14 C19 H19A 109.5
C14 C19 H19B 109.5
H19A C19 H19B 109.5
C14 C19 H19C 109.5
H19A C19 H19C 109.5
H19B C19 H19C 109.5
C15 C20 H20A 109.5
C15 C20 H20B 109.5
H20A C20 H20B 109.5
C15 C20 H20C 109.5
H20A C20 H20C 109.5
H20B C20 H20C 109.5
N1 C21 C22 124.8(6)
N1 C21 H21 117.6
C22 C21 H21 117.6
C21 C22 C23 120.8(6)
C21 C22 H22 119.6
C23 C22 H22 119.6
N2 C23 C22 121.1(5)
N2 C23 C24 123.8(5)
C22 C23 C24 115.1(5)
C25 C24 C23 119.8(6)
C25 C24 H24 120.1
C23 C24 H24 120.1
N1 C25 C24 124.4(6)
N1 C25 H25 117.8
C24 C25 H25 117.8
N2 C26 H26A 109.5
N2 C26 H26B 109.5
H26A C26 H26B 109.5
N2 C26 H26C 109.5
H26A C26 H26C 109.5
H26B C26 H26C 109.5
N2 C27 H27A 109.5
N2 C27 H27B 109.5
H27A C27 H27B 109.5
N2 C27 H27C 109.5
H27A C27 H27C 109.5
H27B C27 H27C 109.5
C29 C28 Si1 136.8(5)
C29 C28 U1 72.9(3)
Si1 C28 U1 150.2(3)
C28 C29 Si2 128.9(5)
C28 C29 U1 73.3(3)
Si2 C29 U1 157.7(3)
Si1 C30 H30A 109.5
Si1 C30 H30B 109.5
H30A C30 H30B 109.5
Si1 C30 H30C 109.5
H30A C30 H30C 109.5
H30B C30 H30C 109.5
Si1 C31 H31A 109.5
Si1 C31 H31B 109.5
H31A C31 H31B 109.5
Si1 C31 H31C 109.5
H31A C31 H31C 109.5
H31B C31 H31C 109.5
Si1 C32 H32A 109.5
Si1 C32 H32B 109.5
H32A C32 H32B 109.5
Si1 C32 H32C 109.5
H32A C32 H32C 109.5
H32B C32 H32C 109.5
Si2 C33 H33A 109.5
Si2 C33 H33B 109.5
H33A C33 H33B 109.5
Si2 C33 H33C 109.5
H33A C33 H33C 109.5
H33B C33 H33C 109.5
Si2 C34 H34A 109.5
Si2 C34 H34B 109.5
H34A C34 H34B 109.5
Si2 C34 H34C 109.5
H34A C34 H34C 109.5
H34B C34 H34C 109.5
Si2 C35 H35A 109.5
Si2 C35 H35B 109.5
H35A C35 H35B 109.5
Si2 C35 H35C 109.5
H35A C35 H35C 109.5
H35B C35 H35C 109.5
C21 N1 C25 115.1(5)
C21 N1 U1 121.6(4)
C25 N1 U1 122.3(4)
C23 N2 C27 121.5(5)
C23 N2 C26 121.2(5)
C27 N2 C26 117.3(5)
C28 Si1 C32 108.8(3)
C28 Si1 C31 110.0(3)
C32 Si1 C31 107.6(3)
C28 Si1 C30 116.9(3)
C32 Si1 C30 107.7(3)
C31 Si1 C30 105.4(3)
C33 Si2 C29 110.9(3)
C33 Si2 C34 108.2(3)
C29 Si2 C34 113.0(3)
C33 Si2 C35 106.3(3)
C29 Si2 C35 112.9(3)
C34 Si2 C35 105.2(3)
C29 U1 C28 33.8(2)
C29 U1 N1 120.06(18)
C28 U1 N1 86.8(2)
C29 U1 C15 80.7(2)
C28 U1 C15 95.5(2)
N1 U1 C15 125.66(19)
C29 U1 C4 78.62(19)
C28 U1 C4 93.94(19)
N1 U1 C4 107.90(19)
C15 U1 C4 125.9(2)
C29 U1 C11 108.1(2)
C28 U1 C11 125.20(19)
N1 U1 C11 117.20(18)
C15 U1 C11 29.90(17)
C4 U1 C11 119.6(2)
C29 U1 C12 128.13(19)
C28 U1 C12 127.15(18)
N1 U1 C12 87.55(18)
C15 U1 C12 48.9(2)
C4 U1 C12 137.35(19)
C11 U1 C12 29.66(19)
C29 U1 C3 98.0(2)
C28 U1 C3 98.2(2)
N1 U1 C3 78.82(19)
C15 U1 C3 152.6(2)
C4 U1 C3 29.66(17)
C11 U1 C3 132.80(19)
C12 U1 C3 131.8(2)
C29 U1 C5 93.0(2)
C28 U1 C5 118.3(2)
N1 U1 C5 121.86(19)
C15 U1 C5 104.4(2)
C4 U1 C5 29.29(17)
C11 U1 C5 90.95(19)
C12 U1 C5 108.98(18)
C3 U1 C5 48.20(18)
C29 U1 C14 82.4(2)
C28 U1 C14 80.65(19)
N1 U1 C14 98.63(19)
C15 U1 C14 30.11(19)
C4 U1 C14 152.63(19)
C11 U1 C14 49.21(19)
C12 U1 C14 48.52(19)
C3 U1 C14 177.28(19)
C5 U1 C14 134.51(18)
C29 U1 C13 110.17(19)
C28 U1 C13 98.78(19)
N1 U1 C13 76.89(18)
C15 U1 C13 49.0(2)
C4 U1 C13 166.68(18)
C11 U1 C13 48.9(2)
C12 U1 C13 29.35(17)
C3 U1 C13 149.37(19)
C5 U1 C13 137.71(18)
C14 U1 C13 29.28(18)
C29 U1 C2 125.4(2)
C28 U1 C2 125.7(2)
N1 U1 C2 74.47(19)
C15 U1 C2 136.8(2)
C4 U1 C2 48.26(17)
C11 U1 C2 108.5(2)
C12 U1 C2 102.9(2)
C3 U1 C2 28.93(18)
C5 U1 C2 47.83(18)
C14 U1 C2 151.34(18)
C13 U1 C2 124.36(18)

loop_
_geom_bond_atom_site_label_1
_geom_bond_atom_site_label_2
_geom_bond_distance
C1 C2 1.423(9)
C1 C5 1.421(9)
C1 C6 1.529(9)
C1 U1 2.873(6)
C2 C3 1.425(9)
C2 C7 1.544(9)
C2 U1 2.876(6)
C3 C4 1.439(9)
C3 C8 1.535(9)
C3 U1 2.826(6)
C4 C5 1.422(8)
C4 C9 1.518(9)
C4 U1 2.796(6)
C5 C10 1.545(9)
C5 U1 2.828(7)
C6 H6A 0.9800
C6 H6B 0.9800
C6 H6C 0.9800
C7 H7A 0.9800
C7 H7B 0.9800
C7 H7C 0.9800
C8 H8A 0.9800
C8 H8B 0.9800
C8 H8C 0.9800
C9 H9A 0.9800
C9 H9B 0.9800
C9 H9C 0.9800
C10 H10A 0.9800
C10 H10B 0.9800
C10 H10C 0.9800
C11 C12 1.441(9)
C11 C15 1.444(8)
C11 C16 1.535(9)
C11 U1 2.806(6)
C12 C13 1.440(8)
C12 C17 1.538(9)
C12 U1 2.824(6)
C13 C14 1.438(9)
C13 C18 1.520(10)
C13 U1 2.859(6)
C14 C15 1.461(9)
C14 C19 1.526(8)
C14 U1 2.831(6)
C15 C20 1.514(9)
C15 U1 2.792(6)
C16 H16A 0.9800
C16 H16B 0.9800
C16 H16C 0.9800
C17 H17A 0.9800
C17 H17B 0.9800
C17 H17C 0.9800
C18 H18A 0.9800
C18 H18B 0.9800
C18 H18C 0.9800
C19 H19A 0.9800
C19 H19B 0.9800
C19 H19C 0.9800
C20 H20A 0.9800
C20 H20B 0.9800
C20 H20C 0.9800
C21 N1 1.353(8)
C21 C22 1.383(9)
C21 H21 0.9500
C22 C23 1.417(8)
C22 H22 0.9500
C23 N2 1.382(7)
C23 C24 1.425(8)
C24 C25 1.403(8)
C24 H24 0.9500
C25 N1 1.363(8)
C25 H25 0.9500
C26 N2 1.467(7)
C26 H26A 0.9800
C26 H26B 0.9800
C26 H26C 0.9800
C27 N2 1.462(7)
C27 H27A 0.9800
C27 H27B 0.9800
C27 H27C 0.9800
C28 C29 1.384(8)
C28 Si1 1.880(6)
C28 U1 2.387(6)
C29 Si2 1.899(6)
C29 U1 2.382(6)
C30 Si1 1.920(7)
C30 H30A 0.9800
C30 H30B 0.9800
C30 H30C 0.9800
C31 Si1 1.908(7)
C31 H31A 0.9800
C31 H31B 0.9800
C31 H31C 0.9800
C32 Si1 1.888(7)
C32 H32A 0.9800
C32 H32B 0.9800
C32 H32C 0.9800
C33 Si2 1.893(7)
C33 H33A 0.9800
C33 H33B 0.9800
C33 H33C 0.9800
C34 Si2 1.899(7)
C34 H34A 0.9800
C34 H34B 0.9800
C34 H34C 0.9800
C35 Si2 1.918(7)
C35 H35A 0.9800
C35 H35B 0.9800
C35 H35C 0.9800
N1 U1 2.631(6)
